data_7031848
loop_
_publ_author_name
'Sheikh, Javeed Ahmad'
'Goswami, Soumyabrata'
'Konar, Sanjit'

_publ_section_title
;
 Modulating the magnetic properties by structural modification in a family
 of Co-Ln (Ln = Gd, Dy) molecular aggregates.
;
_journal_issue 39
_journal_name_full 'Dalton transactions (Cambridge, England : 2003)'
_journal_page_first 14577
_journal_page_last 14585
_journal_paper_doi 10.1039/c4dt01791a
_journal_volume 43
_journal_year 2014
_chemical_formula_moiety 'C76 H142 Co5 Gd3 N2 O33, 2(O)'
_chemical_formula_sum 'C76 H142 Co5 Gd3 N2 O35'
_chemical_formula_weight 2410.32
_space_group_IT_number 15
_symmetry_cell_setting monoclinic
_symmetry_space_group_name_Hall '-C 2yc'
_symmetry_space_group_name_H-M 'C 1 2/c 1'
_atom_sites_solution_hydrogens geom
_atom_sites_solution_primary direct
_atom_sites_solution_secondary difmap
_audit_creation_method SHELXL-97
_cell_angle_alpha 90.00
_cell_angle_beta 96.1053(19)
_cell_angle_gamma 90.00
_cell_formula_units_Z 4
_cell_length_a 14.2172(9)
_cell_length_b 27.711(2)
_cell_length_c 25.4221(17)
_cell_measurement_reflns_used 8778
_cell_measurement_temperature 110(2)
_cell_measurement_theta_max 29.50
_cell_measurement_theta_min 2.39
_cell_volume 9958.8(12)
_computing_cell_refinement 'Bruker SAINT'
_computing_data_collection 'Bruker APEX2'
_computing_data_reduction 'Bruker SAINT'
_computing_molecular_graphics 'Bruker SHELXTL'
_computing_publication_material 'Bruker SHELXTL'
_computing_structure_refinement 'SHELXL-97 (Sheldrick, 2008)'
_computing_structure_solution 'SHELXS-97 (Sheldrick, 2008)'
_diffrn_ambient_temperature 110(2)
_diffrn_measured_fraction_theta_full 0.999
_diffrn_measured_fraction_theta_max 0.999
_diffrn_measurement_device_type 'Bruker APEX-II CCD'
_diffrn_measurement_method '\f and \w scans'
_diffrn_radiation_monochromator graphite
_diffrn_radiation_source 'fine-focus sealed tube'
_diffrn_radiation_type MoK\a
_diffrn_radiation_wavelength 0.71073
_diffrn_reflns_av_R_equivalents 0.0397
_diffrn_reflns_av_sigmaI/netI 0.0137
_diffrn_reflns_limit_h_max 16
_diffrn_reflns_limit_h_min -16
_diffrn_reflns_limit_k_max 32
_diffrn_reflns_limit_k_min -32
_diffrn_reflns_limit_l_max 30
_diffrn_reflns_limit_l_min -30
_diffrn_reflns_number 8778
_diffrn_reflns_theta_full 25.00
_diffrn_reflns_theta_max 25.00
_diffrn_reflns_theta_min 2.17
_exptl_absorpt_coefficient_mu 2.855
_exptl_absorpt_correction_T_max 0.476
_exptl_absorpt_correction_T_min 0.314
_exptl_absorpt_correction_type multi-scan
_exptl_absorpt_process_details multi-scan
_exptl_crystal_colour Purple
_exptl_crystal_density_diffrn 1.608
_exptl_crystal_density_method 'not measured'
_exptl_crystal_description Block
_exptl_crystal_F_000 4876
_exptl_crystal_size_max 0.45
_exptl_crystal_size_mid 0.35
_exptl_crystal_size_min 0.26
_platon_squeeze_details
; 
 ? 
;
_refine_diff_density_max 1.652
_refine_diff_density_min -1.509
_refine_diff_density_rms 0.191
_refine_ls_extinction_method none
_refine_ls_goodness_of_fit_ref 1.056
_refine_ls_hydrogen_treatment mixed
_refine_ls_matrix_type full
_refine_ls_number_parameters 504
_refine_ls_number_reflns 8778
_refine_ls_number_restraints 2
_refine_ls_restrained_S_all 1.056
_refine_ls_R_factor_all 0.0622
_refine_ls_R_factor_gt 0.0588
_refine_ls_shift/su_max 0.003
_refine_ls_shift/su_mean 0.000
_refine_ls_structure_factor_coef Fsqd
_refine_ls_weighting_details 'calc w=1/[\s^2^(Fo^2^)+(0.0794P)^2^+5.1734P] where P=(Fo^2^+2Fc^2^)/3'
_refine_ls_weighting_scheme calc
_refine_ls_wR_factor_gt 0.2075
_refine_ls_wR_factor_ref 0.2100
_reflns_number_gt 8181
_reflns_number_total 8778
_reflns_threshold_expression >2sigma(I)
_cod_data_source_file c4dt01791a2.cif
_cod_data_source_block complex1
_cod_depositor_comments
;
The following automatic conversions were performed:

'_symmetry_cell_setting' value 'Monoclinic' changed to 'monoclinic'
according to
/usr/data/users/saulius/crontab/automatic-downloads/rss-feeds/RSC/lib/dictionaries/cif_core.dic
dictionary named 'cif_core.dic' version 2.4.2 from 2011-04-26.

Automatic conversion script
Id: cif_fix_values 2281 2013-09-26 08:29:07Z andrius 

 Adding full bibliography for 7031848--7031851.cif.
;
_cod_original_sg_symbol_H-M 'C 2/c'
_cod_database_code 7031848

loop_
_symmetry_equiv_pos_as_xyz
'x, y, z'
'-x, y, -z+1/2'
'x+1/2, y+1/2, z'
'-x+1/2, y+1/2, -z+1/2'
'-x, -y, -z'
'x, -y, z-1/2'
'-x+1/2, -y+1/2, -z'
'x+1/2, -y+1/2, z-1/2'

loop_
_atom_site_label
_atom_site_type_symbol
_atom_site_fract_x
_atom_site_fract_y
_atom_site_fract_z
_atom_site_U_iso_or_equiv
_atom_site_adp_type
_atom_site_occupancy
_atom_site_symmetry_multiplicity
_atom_site_calc_flag
_atom_site_refinement_flags
C1 C 0.7916(6) 0.7055(3) 0.8123(3) 0.044(2) Uani 1 1 d .
C2 C 0.8614(13) 0.7440(6) 0.8338(7) 0.112(3) Uani 1 1 d .
C3 C 0.9333(11) 0.7486(6) 0.8025(6) 0.112(3) Uani 1 1 d .
H3A H 0.9779 0.7219 0.8096 0.169 Uiso 1 1 calc R
H3B H 0.9662 0.7793 0.8104 0.169 Uiso 1 1 calc R
H3C H 0.9074 0.7480 0.7652 0.169 Uiso 1 1 calc R
C4 C 0.9039(11) 0.7323(5) 0.8935(6) 0.112(3) Uani 1 1 d D
H4A H 0.9721 0.7264 0.8947 0.169 Uiso 1 1 calc R
H4B H 0.8728 0.7036 0.9061 0.169 Uiso 1 1 calc R
H4C H 0.8928 0.7599 0.9163 0.169 Uiso 1 1 calc R
C5 C 0.8085(11) 0.7908(5) 0.8464(6) 0.112(3) Uani 1 1 d D
H5A H 0.7860 0.7879 0.8814 0.169 Uiso 1 1 calc R
H5B H 0.7544 0.7956 0.8196 0.169 Uiso 1 1 calc R
H5C H 0.8515 0.8184 0.8461 0.169 Uiso 1 1 calc R
C6 C 0.7819(6) 0.5671(3) 0.8924(3) 0.0404(19) Uani 1 1 d .
C7 C 0.8240(11) 0.5516(7) 0.9460(5) 0.106(3) Uani 1 1 d .
C8 C 0.8456(10) 0.4969(6) 0.9391(5) 0.106(3) Uani 1 1 d .
H8A H 0.7938 0.4776 0.9506 0.159 Uiso 1 1 calc R
H8B H 0.9048 0.4887 0.9606 0.159 Uiso 1 1 calc R
H8C H 0.8519 0.4902 0.9018 0.159 Uiso 1 1 calc R
C9 C 0.9004(10) 0.5809(6) 0.9658(5) 0.106(3) Uani 1 1 d .
H9A H 0.8770 0.6130 0.9738 0.159 Uiso 1 1 calc R
H9B H 0.9453 0.5835 0.9393 0.159 Uiso 1 1 calc R
H9C H 0.9320 0.5664 0.9982 0.159 Uiso 1 1 calc R
C10 C 0.7498(8) 0.5458(5) 0.9840(4) 0.080(4) Uani 1 1 d .
H10A H 0.6981 0.5256 0.9677 0.120 Uiso 1 1 calc R
H10B H 0.7250 0.5776 0.9923 0.120 Uiso 1 1 calc R
H10C H 0.7782 0.5304 1.0166 0.120 Uiso 1 1 calc R
C11 C 0.7174(5) 0.5007(2) 0.7672(3) 0.0296(15) Uani 1 1 d .
H11A H 0.6879 0.4746 0.7444 0.035 Uiso 1 1 calc R
H11B H 0.7162 0.4912 0.8046 0.035 Uiso 1 1 calc R
C12 C 0.8188(5) 0.5094(3) 0.7551(3) 0.0338(16) Uani 1 1 d .
H12A H 0.8515 0.5312 0.7820 0.041 Uiso 1 1 calc R
H12B H 0.8538 0.4785 0.7559 0.041 Uiso 1 1 calc R
C13 C 0.8881(5) 0.5718(3) 0.6994(3) 0.0333(17) Uani 1 1 d .
H13A H 0.8955 0.5797 0.6621 0.040 Uiso 1 1 calc R
H13B H 0.9502 0.5606 0.7164 0.040 Uiso 1 1 calc R
C14 C 0.8284(6) 0.4952(3) 0.6603(3) 0.0410(13) Uani 1 1 d .
H14A H 0.8111 0.5098 0.6250 0.049 Uiso 1 1 calc R
H14B H 0.7838 0.4684 0.6644 0.049 Uiso 1 1 calc R
C15 C 0.9317(5) 0.4737(3) 0.6619(3) 0.0410(13) Uani 1 1 d .
H15A H 0.9745 0.4981 0.6490 0.049 Uiso 1 1 calc R
H15B H 0.9555 0.4653 0.6988 0.049 Uiso 1 1 calc R
C16 C 0.9307(7) 0.4294(4) 0.6278(4) 0.062(3) Uani 1 1 d .
H16A H 0.8920 0.4356 0.5938 0.074 Uiso 1 1 calc R
H16B H 0.9960 0.4221 0.6200 0.074 Uiso 1 1 calc R
C17 C 0.8913(12) 0.3867(5) 0.6543(8) 0.122(6) Uani 1 1 d .
H17A H 0.9027 0.3905 0.6927 0.183 Uiso 1 1 calc R
H17B H 0.9223 0.3572 0.6436 0.183 Uiso 1 1 calc R
H17C H 0.8231 0.3844 0.6437 0.183 Uiso 1 1 calc R
C18 C 0.5550(5) 0.4963(3) 0.6540(3) 0.0291(15) Uani 1 1 d .
C19 C 0.5268(8) 0.4550(4) 0.6159(5) 0.067(2) Uani 1 1 d D
C23 C 0.1418(5) 0.6168(3) 0.7726(3) 0.0333(17) Uani 1 1 d .
H23A H 0.1102 0.6173 0.7359 0.040 Uiso 1 1 calc R
H23B H 0.1214 0.6458 0.7911 0.040 Uiso 1 1 calc R
C24 C 0.2663(5) 0.6341(3) 0.8918(3) 0.0254(15) Uani 1 1 d .
C25 C 0.2294(6) 0.6398(3) 0.9467(3) 0.0398(19) Uani 1 1 d .
C26 C 0.1341(7) 0.6149(4) 0.9451(4) 0.064(3) Uani 1 1 d .
H26A H 0.1057 0.6220 0.9777 0.095 Uiso 1 1 calc R
H26B H 0.1427 0.5799 0.9420 0.095 Uiso 1 1 calc R
H26C H 0.0924 0.6265 0.9146 0.095 Uiso 1 1 calc R
C27 C 0.3026(8) 0.6154(4) 0.9886(4) 0.070(3) Uani 1 1 d .
H27A H 0.2746 0.6115 1.0219 0.105 Uiso 1 1 calc R
H27B H 0.3592 0.6357 0.9945 0.105 Uiso 1 1 calc R
H27C H 0.3201 0.5837 0.9756 0.105 Uiso 1 1 calc R
C28 C 0.2213(9) 0.6919(4) 0.9605(4) 0.069(3) Uani 1 1 d .
H28A H 0.1584 0.7037 0.9470 0.104 Uiso 1 1 calc R
H28B H 0.2696 0.7104 0.9445 0.104 Uiso 1 1 calc R
H28C H 0.2305 0.6956 0.9990 0.104 Uiso 1 1 calc R
C29 C 0.3528(12) 0.8040(4) 0.8076(8) 0.125(4) Uani 1 1 d .
C30 C 0.2866(13) 0.8384(5) 0.8322(7) 0.106(3) Uani 1 1 d .
C31 C 0.2071(8) 0.8123(5) 0.8504(7) 0.088(4) Uani 1 1 d .
H31A H 0.1683 0.8347 0.8687 0.131 Uiso 1 1 calc R
H31B H 0.2309 0.7867 0.8748 0.131 Uiso 1 1 calc R
H31C H 0.1688 0.7981 0.8200 0.131 Uiso 1 1 calc R
C32 C 0.3473(12) 0.8474(5) 0.8909(6) 0.106(3) Uani 1 1 d .
H32A H 0.4075 0.8631 0.8862 0.159 Uiso 1 1 calc R
H32B H 0.3596 0.8163 0.9087 0.159 Uiso 1 1 calc R
H32C H 0.3106 0.8680 0.9124 0.159 Uiso 1 1 calc R
C33 C 0.2786(12) 0.8842(5) 0.8069(6) 0.106(3) Uani 1 1 d .
H33A H 0.2348 0.8818 0.7746 0.159 Uiso 1 1 calc R
H33B H 0.3409 0.8944 0.7979 0.159 Uiso 1 1 calc R
H33C H 0.2547 0.9078 0.8309 0.159 Uiso 1 1 calc R
C34 C 0.5529(7) 0.7262(3) 0.8797(4) 0.049(2) Uani 1 1 d .
C35 C 0.5695(8) 0.7313(4) 0.9386(4) 0.061(3) Uani 1 1 d .
C36 C 0.4791(10) 0.7218(6) 0.9625(5) 0.097(5) Uani 1 1 d .
H36A H 0.4542 0.6901 0.9509 0.145 Uiso 1 1 calc R
H36B H 0.4327 0.7468 0.9510 0.145 Uiso 1 1 calc R
H36C H 0.4915 0.7222 1.0012 0.145 Uiso 1 1 calc R
C37 C 0.6546(10) 0.7011(6) 0.9599(5) 0.102(5) Uani 1 1 d .
H37A H 0.6366 0.6669 0.9598 0.152 Uiso 1 1 calc R
H37B H 0.6759 0.7112 0.9962 0.152 Uiso 1 1 calc R
H37C H 0.7059 0.7057 0.9375 0.152 Uiso 1 1 calc R
C38 C 0.5992(11) 0.7863(6) 0.9531(5) 0.103(5) Uani 1 1 d .
H38A H 0.6646 0.7918 0.9456 0.154 Uiso 1 1 calc R
H38B H 0.5942 0.7920 0.9907 0.154 Uiso 1 1 calc R
H38C H 0.5570 0.8084 0.9318 0.154 Uiso 1 1 calc R
Co1 Co 0.72346(6) 0.60601(4) 0.80706(4) 0.0271(3) Uani 1 1 d .
Co2 Co 0.69603(6) 0.56730(3) 0.68928(3) 0.0188(2) Uani 1 1 d .
Co3 Co 0.46960(15) 0.78160(7) 0.72135(8) 0.0349(5) Uani 0.50 1 d P
Gd1 Gd 0.5000 0.568587(15) 0.7500 0.01849(18) Uani 1 2 d S
Gd2 Gd 0.37253(2) 0.683062(12) 0.792241(13) 0.02631(17) Uani 1 1 d .
N1 N 0.8162(4) 0.5319(2) 0.7012(2) 0.0261(12) Uani 1 1 d .
O1 O 0.7882(4) 0.6668(2) 0.8362(2) 0.0456(14) Uani 1 1 d .
O2 O 0.8331(4) 0.5674(2) 0.8542(2) 0.0427(14) Uani 1 1 d .
O3 O 0.6985(4) 0.5810(2) 0.8828(2) 0.0413(13) Uani 1 1 d .
O4 O 0.5963(3) 0.63486(17) 0.78286(18) 0.0262(10) Uani 1 1 d .
O5 O 0.6674(3) 0.54546(16) 0.75660(17) 0.0223(9) Uani 1 1 d .
O6 O 0.5013(3) 0.50828(17) 0.81375(18) 0.0277(10) Uani 1 1 d .
O7 O 0.6357(3) 0.51451(16) 0.65068(17) 0.0245(10) Uani 1 1 d .
O8 O 0.7306(3) 0.58969(16) 0.62319(17) 0.0241(10) Uani 1 1 d .
O9 O 0.4184(3) 0.60378(15) 0.81742(16) 0.0177(9) Uani 1 1 d .
O10 O 0.2408(3) 0.61812(17) 0.77131(17) 0.0235(10) Uani 1 1 d .
O11 O 0.2917(3) 0.66912(17) 0.86801(19) 0.0295(11) Uani 1 1 d .
O12 O 0.2594(5) 0.7161(2) 0.7304(2) 0.0465(14) Uani 1 1 d .
O13 O 0.3606(4) 0.76142(19) 0.8216(2) 0.0400(13) Uani 1 1 d .
O14 O 0.4072(8) 0.8235(3) 0.7772(5) 0.125(4) Uani 1 1 d .
O15 O 0.5000 0.7219(3) 0.7500 0.056(3) Uani 1 2 d S
O16 O 0.5070(4) 0.69020(19) 0.8596(2) 0.0420(14) Uani 1 1 d .
O17 O 0.5847(5) 0.7583(3) 0.8515(3) 0.065(2) Uani 1 1 d .
O18 O 0.5192(5) 0.5965(3) 0.9138(2) 0.066(2) Uani 1 1 d .
C20 C 0.4221(8) 0.4490(4) 0.6071(5) 0.067(2) Uani 1 1 d U
H20A H 0.3939 0.4776 0.5891 0.101 Uiso 1 1 calc R
H20B H 0.3968 0.4451 0.6412 0.101 Uiso 1 1 calc R
H20C H 0.4068 0.4204 0.5852 0.101 Uiso 1 1 calc R
C21 C 0.5398(18) 0.4125(8) 0.6534(9) 0.184(7) Uani 1 1 d DU
H21A H 0.6074 0.4053 0.6610 0.276 Uiso 1 1 calc RD
H21B H 0.5069 0.3843 0.6372 0.276 Uiso 1 1 calc R
H21C H 0.5136 0.4205 0.6865 0.276 Uiso 1 1 calc R
C22 C 0.6050(16) 0.4375(9) 0.5862(10) 0.184(7) Uani 1 1 d DU
H22A H 0.6525 0.4630 0.5852 0.276 Uiso 1 1 calc R
H22B H 0.5796 0.4290 0.5501 0.276 Uiso 1 1 calc R
H22C H 0.6343 0.4090 0.6039 0.276 Uiso 1 1 calc RD

loop_
_atom_site_aniso_label
_atom_site_aniso_U_11
_atom_site_aniso_U_22
_atom_site_aniso_U_33
_atom_site_aniso_U_23
_atom_site_aniso_U_13
_atom_site_aniso_U_12
C1 0.048(5) 0.052(5) 0.033(5) -0.016(4) 0.010(4) -0.004(4)
C2 0.118(6) 0.116(6) 0.108(6) -0.040(5) 0.034(5) -0.054(5)
C3 0.118(6) 0.116(6) 0.108(6) -0.040(5) 0.034(5) -0.054(5)
C4 0.118(6) 0.116(6) 0.108(6) -0.040(5) 0.034(5) -0.054(5)
C5 0.118(6) 0.116(6) 0.108(6) -0.040(5) 0.034(5) -0.054(5)
C6 0.035(5) 0.056(5) 0.030(4) -0.003(3) 0.005(3) -0.011(4)
C7 0.090(6) 0.171(9) 0.052(4) 0.042(5) -0.015(4) -0.038(6)
C8 0.090(6) 0.171(9) 0.052(4) 0.042(5) -0.015(4) -0.038(6)
C9 0.090(6) 0.171(9) 0.052(4) 0.042(5) -0.015(4) -0.038(6)
C10 0.054(6) 0.151(12) 0.035(5) 0.039(6) 0.002(4) 0.007(7)
C11 0.030(4) 0.026(3) 0.032(4) 0.005(3) -0.002(3) 0.006(3)
C12 0.034(4) 0.043(4) 0.024(4) 0.005(3) 0.000(3) 0.011(3)
C13 0.014(3) 0.052(5) 0.033(4) -0.005(3) -0.001(3) -0.001(3)
C14 0.030(3) 0.053(3) 0.041(3) -0.004(3) 0.009(2) 0.019(3)
C15 0.030(3) 0.053(3) 0.041(3) -0.004(3) 0.009(2) 0.019(3)
C16 0.049(6) 0.076(7) 0.061(7) -0.005(5) 0.008(5) 0.028(5)
C17 0.117(12) 0.069(9) 0.192(19) -0.044(11) 0.069(12) 0.002(8)
C18 0.022(3) 0.033(4) 0.032(4) -0.003(3) -0.002(3) 0.000(3)
C19 0.067(2) 0.068(2) 0.068(2) -0.0033(10) 0.0069(10) -0.0009(10)
C23 0.024(4) 0.042(4) 0.033(4) 0.003(3) 0.001(3) 0.008(3)
C24 0.022(3) 0.037(4) 0.018(3) -0.001(3) 0.004(3) -0.001(3)
C25 0.046(5) 0.052(5) 0.024(4) -0.003(3) 0.018(3) 0.009(4)
C26 0.052(6) 0.085(8) 0.059(6) 0.006(5) 0.025(5) -0.001(5)
C27 0.081(8) 0.095(8) 0.033(5) 0.008(5) -0.001(5) 0.026(6)
C28 0.102(9) 0.074(7) 0.039(6) -0.018(5) 0.038(6) -0.003(6)
C29 0.159(8) 0.037(3) 0.207(10) 0.043(4) 0.154(8) 0.037(4)
C30 0.141(8) 0.069(5) 0.122(7) 0.005(5) 0.078(6) 0.020(5)
C31 0.040(6) 0.086(9) 0.140(13) -0.008(8) 0.026(7) 0.003(5)
C32 0.141(8) 0.069(5) 0.122(7) 0.005(5) 0.078(6) 0.020(5)
C33 0.141(8) 0.069(5) 0.122(7) 0.005(5) 0.078(6) 0.020(5)
C34 0.054(5) 0.053(5) 0.043(5) -0.012(4) 0.012(4) -0.014(4)
C35 0.065(6) 0.089(8) 0.030(5) -0.010(5) 0.015(4) -0.014(6)
C36 0.087(9) 0.153(14) 0.053(7) -0.024(8) 0.020(6) -0.030(9)
C37 0.087(10) 0.150(14) 0.062(8) -0.033(9) -0.021(7) -0.012(9)
C38 0.117(12) 0.129(12) 0.064(8) -0.045(8) 0.019(8) -0.041(10)
Co1 0.0252(5) 0.0369(5) 0.0185(5) -0.0008(4) -0.0009(4) -0.0024(4)
Co2 0.0153(5) 0.0254(5) 0.0155(5) -0.0023(3) 0.0002(3) -0.0001(3)
Co3 0.0446(12) 0.0263(10) 0.0359(12) 0.0032(8) 0.0132(9) 0.0090(9)
Gd1 0.0156(3) 0.0246(3) 0.0152(3) 0.000 0.00114(18) 0.000
Gd2 0.0340(3) 0.0221(2) 0.0239(3) -0.00038(12) 0.00793(17) -0.00280(13)
N1 0.020(3) 0.040(3) 0.018(3) 0.002(2) 0.001(2) 0.005(2)
O1 0.057(4) 0.050(3) 0.028(3) -0.001(3) -0.003(3) -0.016(3)
O2 0.045(3) 0.060(4) 0.023(3) 0.005(2) 0.001(2) 0.003(3)
O3 0.029(3) 0.062(4) 0.032(3) 0.007(3) 0.000(2) -0.003(3)
O4 0.027(2) 0.032(3) 0.019(2) -0.0061(19) 0.0014(19) -0.003(2)
O5 0.021(2) 0.027(2) 0.019(2) 0.0035(18) 0.0015(17) 0.0022(18)
O6 0.025(2) 0.032(3) 0.026(3) 0.005(2) 0.002(2) 0.006(2)
O7 0.023(2) 0.028(2) 0.022(2) -0.0083(19) 0.0021(18) -0.0024(19)
O8 0.021(2) 0.032(3) 0.020(2) -0.0030(19) 0.0041(18) -0.0014(19)
O9 0.017(2) 0.022(2) 0.014(2) -0.0008(17) 0.0013(16) -0.0023(17)
O10 0.020(2) 0.033(3) 0.017(2) 0.0032(19) 0.0010(18) 0.0064(19)
O11 0.032(3) 0.030(3) 0.027(3) -0.004(2) 0.006(2) -0.001(2)
O12 0.063(4) 0.038(3) 0.037(3) 0.009(2) -0.002(3) 0.007(3)
O13 0.049(3) 0.033(3) 0.041(3) -0.013(2) 0.016(3) -0.005(2)
O14 0.159(8) 0.037(3) 0.207(10) 0.043(4) 0.154(8) 0.037(4)
O15 0.063(6) 0.025(4) 0.088(7) 0.000 0.046(5) 0.000
O16 0.038(3) 0.039(3) 0.050(4) -0.023(3) 0.005(3) -0.009(2)
O17 0.065(4) 0.087(5) 0.042(4) -0.012(3) 0.002(3) -0.041(4)
O18 0.046(4) 0.113(6) 0.037(4) -0.010(4) -0.003(3) 0.009(4)
C20 0.067(2) 0.068(2) 0.068(2) -0.0033(10) 0.0069(10) -0.0009(10)
C21 0.184(7) 0.184(7) 0.184(7) -0.0004(7) 0.0195(10) -0.0001(7)
C22 0.184(7) 0.184(7) 0.184(7) -0.0004(7) 0.0195(10) -0.0001(7)

loop_
_atom_type_symbol
_atom_type_description
_atom_type_scat_dispersion_real
_atom_type_scat_dispersion_imag
_atom_type_scat_source
C C 0.0033 0.0016 'International Tables Vol C Tables 4.2.6.8 and 6.1.1.4'
H H 0.0000 0.0000 'International Tables Vol C Tables 4.2.6.8 and 6.1.1.4'
N N 0.0061 0.0033 'International Tables Vol C Tables 4.2.6.8 and 6.1.1.4'
O O 0.0106 0.0060 'International Tables Vol C Tables 4.2.6.8 and 6.1.1.4'
Co Co 0.3494 0.9721 'International Tables Vol C Tables 4.2.6.8 and 6.1.1.4'
Gd Gd -0.1653 3.9035 'International Tables Vol C Tables 4.2.6.8 and 6.1.1.4'

loop_
_geom_angle_atom_site_label_1
_geom_angle_atom_site_label_2
_geom_angle_atom_site_label_3
_geom_angle
_geom_angle_site_symmetry_1
_geom_angle_site_symmetry_3
O1 C1 O12 124.8(8) . 2_656
O1 C1 C2 119.5(10) . .
O12 C1 C2 115.7(11) 2_656 .
C3 C2 C1 110.9(12) . .
C3 C2 C5 116.9(15) . .
C1 C2 C5 110.4(13) . .
C3 C2 C4 109.9(16) . .
C1 C2 C4 111.3(12) . .
C5 C2 C4 96.6(10) . .
O3 C6 O2 117.2(7) . .
O3 C6 C7 123.2(9) . .
O2 C6 C7 119.6(9) . .
O3 C6 Co1 58.1(4) . .
O2 C6 Co1 59.8(4) . .
C7 C6 Co1 170.6(9) . .
C9 C7 C6 112.3(11) . .
C9 C7 C10 113.4(14) . .
C6 C7 C10 112.1(11) . .
C9 C7 C8 116.5(15) . .
C6 C7 C8 104.0(12) . .
C10 C7 C8 97.3(12) . .
O5 C11 C12 106.5(6) . .
N1 C12 C11 108.5(6) . .
N1 C13 C23 111.2(6) . 2_656
N1 C14 C15 114.8(7) . .
C16 C15 C14 110.0(7) . .
C17 C16 C15 111.5(10) . .
O6 C18 O7 125.9(6) 2_656 .
O6 C18 C19 118.2(7) 2_656 .
O7 C18 C19 115.8(7) . .
C20 C19 C22 132.4(14) . .
C20 C19 C18 111.6(9) . .
C22 C19 C18 114.0(13) . .
C20 C19 C21 93.5(13) . .
C22 C19 C21 91.1(15) . .
C18 C19 C21 100.2(13) . .
O10 C23 C13 111.3(6) . 2_656
O11 C24 O8 126.2(6) . 2_656
O11 C24 C25 120.9(6) . .
O8 C24 C25 112.9(6) 2_656 .
C28 C25 C26 110.8(8) . .
C28 C25 C24 110.6(7) . .
C26 C25 C24 108.5(7) . .
C28 C25 C27 108.7(9) . .
C26 C25 C27 110.5(8) . .
C24 C25 C27 107.7(7) . .
O13 C29 O14 122.7(10) . .
O13 C29 C30 121.3(10) . .
O14 C29 C30 115.4(10) . .
C33 C30 C31 123.9(15) . .
C33 C30 C29 113.3(12) . .
C31 C30 C29 110.9(12) . .
C33 C30 C32 106.3(14) . .
C31 C30 C32 97.8(12) . .
C29 C30 C32 100.3(14) . .
O17 C34 O16 121.8(8) . .
O17 C34 C35 118.4(8) . .
O16 C34 C35 119.7(9) . .
C34 C35 C36 109.7(9) . .
C34 C35 C37 109.8(9) . .
C36 C35 C37 116.1(11) . .
C34 C35 C38 109.1(9) . .
C36 C35 C38 106.8(11) . .
C37 C35 C38 105.0(11) . .
O4 Co1 O1 98.1(2) . .
O4 Co1 O3 100.2(2) . .
O1 Co1 O3 93.1(2) . .
O4 Co1 O10 86.97(19) . 2_656
O1 Co1 O10 93.8(2) . 2_656
O3 Co1 O10 169.3(2) . 2_656
O4 Co1 O2 160.7(2) . .
O1 Co1 O2 86.3(2) . .
O3 Co1 O2 60.7(2) . .
O10 Co1 O2 111.6(2) 2_656 .
O4 Co1 O5 82.37(17) . .
O1 Co1 O5 165.4(2) . .
O3 Co1 O5 101.2(2) . .
O10 Co1 O5 71.60(16) 2_656 .
O2 Co1 O5 98.1(2) . .
O4 Co1 C6 130.2(2) . .
O1 Co1 C6 86.8(2) . .
O3 Co1 C6 30.1(2) . .
O10 Co1 C6 142.4(2) 2_656 .
O2 Co1 C6 30.8(3) . .
O5 Co1 C6 104.1(2) . .
O4 Co1 Gd2 42.50(14) . 2_656
O1 Co1 Gd2 83.27(17) . 2_656
O3 Co1 Gd2 140.66(16) . 2_656
O10 Co1 Gd2 48.61(12) 2_656 2_656
O2 Co1 Gd2 156.57(16) . 2_656
O5 Co1 Gd2 87.43(11) . 2_656
C6 Co1 Gd2 166.0(2) . 2_656
O4 Co1 Gd1 41.06(13) . .
O1 Co1 Gd1 139.06(19) . .
O3 Co1 Gd1 92.71(15) . .
O10 Co1 Gd1 87.44(12) 2_656 .
O2 Co1 Gd1 130.94(16) . .
O5 Co1 Gd1 43.93(11) . .
C6 Co1 Gd1 115.93(19) . .
Gd2 Co1 Gd1 67.193(18) 2_656 .
O10 Co2 O5 84.00(19) 2_656 .
O10 Co2 O8 94.13(19) 2_656 .
O5 Co2 O8 177.34(19) . .
O10 Co2 O9 90.28(19) 2_656 2_656
O5 Co2 O9 89.24(18) . 2_656
O8 Co2 O9 92.66(18) . 2_656
O10 Co2 O7 178.0(2) 2_656 .
O5 Co2 O7 95.2(2) . .
O8 Co2 O7 86.59(19) . .
O9 Co2 O7 91.58(19) 2_656 .
O10 Co2 N1 86.3(2) 2_656 .
O5 Co2 N1 88.2(2) . .
O8 Co2 N1 89.8(2) . .
O9 Co2 N1 175.9(2) 2_656 .
O7 Co2 N1 91.8(2) . .
O10 Co2 Gd1 96.87(14) 2_656 .
O5 Co2 Gd1 46.76(13) . .
O8 Co2 Gd1 135.54(14) . .
O9 Co2 Gd1 44.54(12) 2_656 .
O7 Co2 Gd1 83.91(14) . .
N1 Co2 Gd1 133.73(17) . .
O10 Co2 Gd2 49.71(14) 2_656 2_656
O5 Co2 Gd2 94.82(14) . 2_656
O8 Co2 Gd2 85.37(14) . 2_656
O9 Co2 Gd2 42.09(13) 2_656 2_656
O7 Co2 Gd2 132.28(14) . 2_656
N1 Co2 Gd2 135.02(18) . 2_656
Gd1 Co2 Gd2 70.069(19) . 2_656
Co3 Co3 O15 64.01(13) 2_656 .
Co3 Co3 O17 159.6(2) 2_656 2_656
O15 Co3 O17 97.2(2) . 2_656
Co3 Co3 O14 67.5(4) 2_656 2_656
O15 Co3 O14 109.2(4) . 2_656
O17 Co3 O14 115.3(4) 2_656 2_656
Co3 Co3 O14 67.3(4) 2_656 .
O15 Co3 O14 109.1(3) . .
O17 Co3 O14 130.1(5) 2_656 .
O14 Co3 O14 95.4(4) 2_656 .
O6 Gd1 O6 88.2(2) . 2_656
O6 Gd1 O9 76.17(15) . .
O6 Gd1 O9 145.91(15) 2_656 .
O6 Gd1 O9 145.90(15) . 2_656
O6 Gd1 O9 76.16(15) 2_656 2_656
O9 Gd1 O9 131.6(2) . 2_656
O6 Gd1 O4 139.27(16) . 2_656
O6 Gd1 O4 110.30(16) 2_656 2_656
O9 Gd1 O4 68.36(15) . 2_656
O9 Gd1 O4 74.81(15) 2_656 2_656
O6 Gd1 O4 110.30(16) . .
O6 Gd1 O4 139.28(16) 2_656 .
O9 Gd1 O4 74.81(15) . .
O9 Gd1 O4 68.37(15) 2_656 .
O4 Gd1 O4 79.5(2) 2_656 .
O6 Gd1 O5 78.21(15) . 2_656
O6 Gd1 O5 80.16(15) 2_656 2_656
O9 Gd1 O5 67.19(14) . 2_656
O9 Gd1 O5 127.00(14) 2_656 2_656
O4 Gd1 O5 70.18(15) 2_656 2_656
O4 Gd1 O5 137.80(15) . 2_656
O6 Gd1 O5 80.16(15) . .
O6 Gd1 O5 78.21(15) 2_656 .
O9 Gd1 O5 127.00(14) . .
O9 Gd1 O5 67.19(14) 2_656 .
O4 Gd1 O5 137.80(15) 2_656 .
O4 Gd1 O5 70.18(15) . .
O5 Gd1 O5 149.7(2) 2_656 .
O6 Gd1 Co2 111.76(11) . .
O6 Gd1 Co2 67.29(11) 2_656 .
O9 Gd1 Co2 146.68(10) . .
O9 Gd1 Co2 34.22(10) 2_656 .
O4 Gd1 Co2 108.87(11) 2_656 .
O4 Gd1 Co2 72.13(11) . .
O5 Gd1 Co2 145.09(10) 2_656 .
O5 Gd1 Co2 34.35(10) . .
O6 Gd1 Co2 67.29(11) . 2_656
O6 Gd1 Co2 111.75(11) 2_656 2_656
O9 Gd1 Co2 34.22(10) . 2_656
O9 Gd1 Co2 146.69(10) 2_656 2_656
O4 Gd1 Co2 72.13(11) 2_656 2_656
O4 Gd1 Co2 108.87(11) . 2_656
O5 Gd1 Co2 34.35(10) 2_656 2_656
O5 Gd1 Co2 145.09(10) . 2_656
Co2 Gd1 Co2 178.77(3) . 2_656
O6 Gd1 Co1 89.12(12) . .
O6 Gd1 Co1 116.12(11) 2_656 .
O9 Gd1 Co1 94.05(10) . .
O9 Gd1 Co1 71.75(10) 2_656 .
O4 Gd1 Co1 112.20(11) 2_656 .
O4 Gd1 Co1 33.61(11) . .
O5 Gd1 Co1 159.29(10) 2_656 .
O5 Gd1 Co1 38.66(11) . .
Co2 Gd1 Co1 55.12(2) . .
Co2 Gd1 Co1 125.32(2) 2_656 .
O6 Gd1 Co1 116.12(11) . 2_656
O6 Gd1 Co1 89.12(12) 2_656 2_656
O9 Gd1 Co1 71.75(10) . 2_656
O9 Gd1 Co1 94.05(10) 2_656 2_656
O4 Gd1 Co1 33.61(11) 2_656 2_656
O4 Gd1 Co1 112.20(11) . 2_656
O5 Gd1 Co1 38.66(10) 2_656 2_656
O5 Gd1 Co1 159.29(10) . 2_656
Co2 Gd1 Co1 125.32(2) . 2_656
Co2 Gd1 Co1 55.12(2) 2_656 2_656
Co1 Gd1 Co1 145.59(3) . 2_656
O13 Gd2 O12 77.1(2) . .
O13 Gd2 O9 144.65(18) . .
O12 Gd2 O9 134.78(17) . .
O13 Gd2 O11 80.36(18) . .
O12 Gd2 O11 104.7(2) . .
O9 Gd2 O11 76.85(15) . .
O13 Gd2 O4 143.48(17) . 2_656
O12 Gd2 O4 81.62(18) . 2_656
O9 Gd2 O4 68.30(14) . 2_656
O11 Gd2 O4 134.22(16) . 2_656
O13 Gd2 O16 77.03(19) . .
O12 Gd2 O16 151.89(19) . .
O9 Gd2 O16 73.22(16) . .
O11 Gd2 O16 81.64(19) . .
O4 Gd2 O16 113.92(17) 2_656 .
O13 Gd2 O15 79.1(2) . .
O12 Gd2 O15 91.20(17) . .
O9 Gd2 O15 109.38(18) . .
O11 Gd2 O15 150.44(14) . .
O4 Gd2 O15 71.92(17) 2_656 .
O16 Gd2 O15 73.19(15) . .
O13 Gd2 O10 129.69(17) . .
O12 Gd2 O10 72.74(18) . .
O9 Gd2 O10 65.49(14) . .
O11 Gd2 O10 69.82(15) . .
O4 Gd2 O10 69.19(15) 2_656 .
O16 Gd2 O10 133.76(17) . .
O15 Gd2 O10 139.56(14) . .
O13 Gd2 Co2 144.20(13) . 2_656
O12 Gd2 Co2 106.18(15) . 2_656
O9 Gd2 Co2 32.80(10) . 2_656
O11 Gd2 Co2 64.17(12) . 2_656
O4 Gd2 Co2 70.49(11) 2_656 2_656
O16 Gd2 Co2 101.23(14) . 2_656
O15 Gd2 Co2 135.33(16) . 2_656
O10 Gd2 Co2 33.67(9) . 2_656
O13 Gd2 Co1 140.95(15) . 2_656
O12 Gd2 Co1 63.82(14) . 2_656
O9 Gd2 Co1 72.59(10) . 2_656
O11 Gd2 Co1 107.61(12) . 2_656
O4 Gd2 Co1 34.35(11) 2_656 2_656
O16 Gd2 Co1 141.21(12) . 2_656
O15 Gd2 Co1 101.73(10) . 2_656
O10 Gd2 Co1 37.83(10) . 2_656
Co2 Gd2 Co1 54.84(2) 2_656 2_656
O13 Gd2 Gd1 156.27(14) . .
O12 Gd2 Gd1 116.67(15) . .
O9 Gd2 Gd1 35.58(10) . .
O11 Gd2 Gd1 111.93(12) . .
O4 Gd2 Gd1 36.20(10) 2_656 .
O16 Gd2 Gd1 84.59(12) . .
O15 Gd2 Gd1 81.28(16) . .
O10 Gd2 Gd1 74.02(10) . .
Co2 Gd2 Gd1 54.078(16) 2_656 .
Co1 Gd2 Gd1 56.812(16) 2_656 .
C14 N1 C12 111.3(6) . .
C14 N1 C13 110.6(6) . .
C12 N1 C13 112.3(6) . .
C14 N1 Co2 113.6(4) . .
C12 N1 Co2 106.5(4) . .
C13 N1 Co2 102.1(4) . .
C1 O1 Co1 125.7(5) . .
C6 O2 Co1 89.4(5) . .
C6 O3 Co1 91.8(5) . .
Co1 O4 Gd1 105.3(2) . .
Co1 O4 Gd2 103.15(19) . 2_656
Gd1 O4 Gd2 107.21(17) . 2_656
C11 O5 Co2 107.1(4) . .
C11 O5 Co1 113.9(4) . .
Co2 O5 Co1 100.51(19) . .
C11 O5 Gd1 133.9(4) . .
Co2 O5 Gd1 98.89(17) . .
Co1 O5 Gd1 97.41(16) . .
C18 O6 Gd1 133.6(4) 2_656 .
C18 O7 Co2 129.2(4) . .
C24 O8 Co2 126.3(4) 2_656 .
Co2 O9 Gd2 105.11(18) 2_656 .
Co2 O9 Gd1 101.25(17) 2_656 .
Gd2 O9 Gd1 109.15(16) . .
C23 O10 Co2 112.6(4) . 2_656
C23 O10 Co1 110.7(4) . 2_656
Co2 O10 Co1 103.3(2) 2_656 2_656
C23 O10 Gd2 135.2(4) . .
Co2 O10 Gd2 96.63(17) 2_656 .
Co1 O10 Gd2 93.56(16) 2_656 .
C24 O11 Gd2 136.6(4) . .
C1 O12 Gd2 141.1(5) 2_656 .
C29 O13 Gd2 144.5(9) . .
C29 O14 Co3 108.4(8) . 2_656
C29 O14 Co3 120.3(8) . .
Co3 O14 Co3 45.18(19) 2_656 .
Co3 O15 Co3 52.0(2) . 2_656
Co3 O15 Gd2 114.50(14) . .
Co3 O15 Gd2 112.02(13) 2_656 .
Co3 O15 Gd2 112.02(13) . 2_656
Co3 O15 Gd2 114.50(14) 2_656 2_656
Gd2 O15 Gd2 127.9(3) . 2_656
C34 O16 Gd2 132.7(6) . .
C34 O17 Co3 128.3(6) . 2_656

loop_
_geom_bond_atom_site_label_1
_geom_bond_atom_site_label_2
_geom_bond_distance
_geom_bond_site_symmetry_2
C1 O1 1.236(11) .
C1 O12 1.275(11) 2_656
C1 C2 1.520(16) .
C2 C3 1.37(2) .
C2 C5 1.55(2) .
C2 C4 1.61(2) .
C6 O3 1.247(10) .
C6 O2 1.274(10) .
C6 C7 1.492(14) .
C6 Co1 2.485(9) .
C7 C9 1.405(19) .
C7 C10 1.512(18) .
C7 C8 1.56(2) .
C11 O5 1.442(8) .
C11 C12 1.525(10) .
C12 N1 1.502(9) .
C13 N1 1.511(9) .
C13 C23 1.518(11) 2_656
C14 N1 1.477(10) .
C14 C15 1.581(10) .
C15 C16 1.503(13) .
C16 C17 1.499(19) .
C18 O6 1.249(9) 2_656
C18 O7 1.265(8) .
C18 C19 1.526(13) .
C19 C20 1.491(16) .
C19 C22 1.488(17) .
C19 C21 1.513(16) .
C23 O10 1.412(9) .
C23 C13 1.518(11) 2_656
C24 O11 1.219(8) .
C24 O8 1.291(8) 2_656
C24 C25 1.549(9) .
C25 C28 1.492(13) .
C25 C26 1.517(13) .
C25 C27 1.562(12) .
C29 O13 1.235(12) .
C29 O14 1.270(14) .
C29 C30 1.520(16) .
C30 C33 1.421(18) .
C30 C31 1.457(19) .
C30 C32 1.66(2) .
C34 O17 1.256(11) .
C34 O16 1.271(10) .
C34 C35 1.496(13) .
C35 C36 1.502(15) .
C35 C37 1.523(18) .
C35 C38 1.612(17) .
Co1 O4 2.012(5) .
Co1 O1 2.021(6) .
Co1 O3 2.112(6) .
Co1 O10 2.134(5) 2_656
Co1 O2 2.147(6) .
Co1 O5 2.209(5) .
Co1 Gd2 3.4730(10) 2_656
Co2 O10 1.898(4) 2_656
Co2 O5 1.900(4) .
Co2 O8 1.904(4) .
Co2 O9 1.907(4) 2_656
Co2 O7 1.913(4) .
Co2 N1 1.966(5) .
Co2 Gd1 3.3267(8) .
Co2 Gd2 3.3996(9) 2_656
Co3 Co3 1.613(4) 2_656
Co3 O15 1.840(7) .
Co3 O17 2.035(7) 2_656
Co3 O14 2.097(9) 2_656
Co3 O14 2.101(9) .
Gd1 O6 2.327(5) .
Gd1 O6 2.327(5) 2_656
Gd1 O9 2.379(4) .
Gd1 O9 2.379(4) 2_656
Gd1 O4 2.388(4) 2_656
Gd1 O4 2.388(5) .
Gd1 O5 2.453(4) 2_656
Gd1 O5 2.453(4) .
Gd1 Co2 3.3267(8) 2_656
Gd2 O13 2.308(5) .
Gd2 O12 2.315(6) .
Gd2 O9 2.361(4) .
Gd2 O11 2.377(5) .
Gd2 O4 2.410(5) 2_656
Gd2 O16 2.436(6) .
Gd2 O15 2.452(3) .
Gd2 O10 2.611(5) .
Gd2 Co2 3.3998(9) 2_656
Gd2 Co1 3.4730(10) 2_656
O4 Gd2 2.410(5) 2_656
O6 C18 1.249(9) 2_656
O8 C24 1.291(8) 2_656
O9 Co2 1.907(4) 2_656
O10 Co2 1.898(4) 2_656
O10 Co1 2.134(5) 2_656
O12 C1 1.275(11) 2_656
O14 Co3 2.097(9) 2_656
O15 Co3 1.840(7) 2_656
O15 Gd2 2.452(3) 2_656
O17 Co3 2.035(7) 2_656

loop_
_platon_squeeze_void_nr
_platon_squeeze_void_average_x
_platon_squeeze_void_average_y
_platon_squeeze_void_average_z
_platon_squeeze_void_volume
_platon_squeeze_void_count_electrons
_platon_squeeze_void_content
1 0.000 0.118 0.250 66 15 ' '
2 0.000 0.882 0.750 66 15 ' '
3 0.029 0.160 0.418 12 1 ' '
4 0.029 0.840 0.918 12 1 ' '
5 0.500 0.382 0.750 66 15 ' '
6 0.500 0.618 0.250 66 15 ' '
7 0.471 0.340 0.581 12 1 ' '
8 0.471 0.660 0.081 12 1 ' '
9 0.529 0.340 0.918 12 1 ' '
10 0.529 0.660 0.418 12 1 ' '
11 0.971 0.160 0.081 12 1 ' '
12 0.971 0.840 0.581 12 1 ' '
